data_4075914
loop_
_publ_author_name
'Liu, C. W.'
'Lobana, Tarlok S.'
'Xiao, Jie-Liang'
'Liu, Hong-Yuan'
'Liaw, Ben-Jie'
'Hung, Chiu-Ming'
'Lin, Zhenyang'

_publ_section_title
;
 Syntheses, Structures, and VT NMR Studies of Diselenophosphates of Group
 14 Organometals. DFT Calculations for Gas-Phase Stability of Dinuclear
 Ions, [(Ph3M)2{\m-Se, Se-P(OR)2}]+(M = Ge, Sn, and Pb)
;
_journal_issue 16
_journal_name_full Organometallics
_journal_page_first 4072
_journal_paper_doi 10.1021/om050291q
_journal_volume 24
_journal_year 2005
_chemical_formula_sum 'C22 H25 O2 P Se2 Sn'
_chemical_formula_weight 629.00
_chemical_name_systematic
; 
 ? 
;
_space_group_IT_number 2
_symmetry_cell_setting triclinic
_symmetry_space_group_name_Hall '-P 1'
_symmetry_space_group_name_H-M 'P -1'
_atom_sites_solution_hydrogens geom
_atom_sites_solution_primary direct
_atom_sites_solution_secondary difmap
_audit_creation_method SHELXL-97
_cell_angle_alpha 97.550(12)
_cell_angle_beta 91.667(16)
_cell_angle_gamma 98.835(13)
_cell_formula_units_Z 2
_cell_length_a 9.4980(18)
_cell_length_b 10.2047(16)
_cell_length_c 13.0089(19)
_cell_measurement_reflns_used 24
_cell_measurement_temperature 293(2)
_cell_measurement_theta_max 12.51
_cell_measurement_theta_min 3.51
_cell_volume 1233.6(4)
_computing_cell_refinement 'Bruker XSCANS'
_computing_data_collection 'Bruker XSCANS'
_computing_data_reduction 'Bruker SHELXTL'
_computing_molecular_graphics 'Bruker SHELXTL'
_computing_publication_material 'Bruker SHELXTL'
_computing_structure_refinement 'SHELXL-97 (Sheldrick, 1997)'
_computing_structure_solution 'SHELXS-97 (Sheldrick, 1990)'
_diffrn_ambient_temperature 293(2)
_diffrn_measured_fraction_theta_full 0.987
_diffrn_measured_fraction_theta_max 0.987
_diffrn_measurement_device_type 'Bruker P4'
_diffrn_measurement_method '\w scans'
_diffrn_radiation_monochromator graphite
_diffrn_radiation_source 'fine-focus sealed tube'
_diffrn_radiation_type MoK\a
_diffrn_radiation_wavelength 0.71073
_diffrn_reflns_av_R_equivalents 0.0224
_diffrn_reflns_av_sigmaI/netI 0.0316
_diffrn_reflns_limit_h_max 1
_diffrn_reflns_limit_h_min -10
_diffrn_reflns_limit_k_max 10
_diffrn_reflns_limit_k_min -10
_diffrn_reflns_limit_l_max 13
_diffrn_reflns_limit_l_min -13
_diffrn_reflns_number 3857
_diffrn_reflns_theta_full 22.50
_diffrn_reflns_theta_max 22.50
_diffrn_reflns_theta_min 2.04
_diffrn_standards_interval_count 297
_diffrn_standards_number 3
_exptl_absorpt_coefficient_mu 4.065
_exptl_absorpt_correction_T_max 1.0000
_exptl_absorpt_correction_T_min 0.4878
_exptl_absorpt_correction_type empirical
_exptl_crystal_colour colorless
_exptl_crystal_density_diffrn 1.693
_exptl_crystal_density_method 'not measured'
_exptl_crystal_description plate
_exptl_crystal_F_000 612
_exptl_crystal_size_max 0.2
_exptl_crystal_size_mid 0.5
_exptl_crystal_size_min 0.3
_refine_diff_density_max 0.531
_refine_diff_density_min -0.773
_refine_diff_density_rms 0.083
_refine_ls_extinction_method none
_refine_ls_goodness_of_fit_ref 1.055
_refine_ls_hydrogen_treatment mixed
_refine_ls_matrix_type full
_refine_ls_number_parameters 253
_refine_ls_number_reflns 3174
_refine_ls_number_restraints 0
_refine_ls_restrained_S_all 1.055
_refine_ls_R_factor_all 0.0377
_refine_ls_R_factor_gt 0.0325
_refine_ls_shift/su_max 0.001
_refine_ls_shift/su_mean 0.000
_refine_ls_structure_factor_coef Fsqd
_refine_ls_weighting_details 'calc w=1/[\s^2^(Fo^2^)+(0.0356P)^2^+2.5000P] where P=(Fo^2^+2Fc^2^)/3'
_refine_ls_weighting_scheme calc
_refine_ls_wR_factor_gt 0.0807
_refine_ls_wR_factor_ref 0.0842
_reflns_number_gt 2837
_reflns_number_total 3174
_reflns_threshold_expression >2sigma(I)
_cod_data_source_file om050291qsi20050416_053129.cif
_cod_data_source_block 4
_cod_depositor_comments
;
The following automatic conversions were performed:

'_symmetry_cell_setting' value 'Triclinic' changed to 'triclinic'
according to /home/saulius/struct/CIF-dictionaries/cif_core.dic
dictionary named 'cif_core.dic' version 2.4.1 from 2010-06-29.

Automatic conversion script
Id: cif_fix_values 1715 2011-07-08 13:25:40Z adriana 
;
_cod_original_sg_symbol_H-M P-1
_cod_database_code 4075914

loop_
_symmetry_equiv_pos_as_xyz
'x, y, z'
'-x, -y, -z'

loop_
_atom_site_label
_atom_site_type_symbol
_atom_site_fract_x
_atom_site_fract_y
_atom_site_fract_z
_atom_site_U_iso_or_equiv
_atom_site_adp_type
_atom_site_occupancy
_atom_site_symmetry_multiplicity
_atom_site_calc_flag
_atom_site_refinement_flags
Sn1 Sn 0.36817(3) 0.76139(3) 0.09215(3) 0.04129(14) Uani 1 1 d .
Se1 Se 0.24830(7) 0.54803(6) 0.15967(4) 0.06012(19) Uani 1 1 d .
Se2 Se 0.22126(9) 0.45867(6) 0.41427(5) 0.0746(2) Uani 1 1 d .
P1 P 0.24916(16) 0.61612(14) 0.32687(11) 0.0508(4) Uani 1 1 d .
O1 O 0.3852(5) 0.7244(4) 0.3575(3) 0.0752(12) Uani 1 1 d .
O2 O 0.1286(5) 0.7071(5) 0.3338(3) 0.0797(13) Uani 1 1 d .
C1 C 0.2724(5) 0.9339(5) 0.1400(4) 0.0428(12) Uani 1 1 d .
C2 C 0.2038(6) 0.9887(5) 0.0652(4) 0.0511(13) Uani 1 1 d .
H2A H 0.1957 0.9478 -0.0034 0.061 Uiso 1 1 calc R
C3 C 0.1464(6) 1.1058(6) 0.0927(5) 0.0600(15) Uani 1 1 d .
H3A H 0.1013 1.1434 0.0421 0.072 Uiso 1 1 calc R
C4 C 0.1561(6) 1.1651(6) 0.1931(5) 0.0603(15) Uani 1 1 d .
H4A H 0.1176 1.2430 0.2109 0.072 Uiso 1 1 calc R
C5 C 0.2225(6) 1.1101(6) 0.2681(4) 0.0571(14) Uani 1 1 d .
H5A H 0.2282 1.1505 0.3368 0.069 Uiso 1 1 calc R
C6 C 0.2810(6) 0.9954(5) 0.2421(4) 0.0512(13) Uani 1 1 d .
H6A H 0.3263 0.9590 0.2933 0.061 Uiso 1 1 calc R
C7 C 0.3326(5) 0.7011(5) -0.0712(4) 0.0419(12) Uani 1 1 d .
C8 C 0.4459(6) 0.7056(6) -0.1351(4) 0.0572(14) Uani 1 1 d .
H8A H 0.5380 0.7343 -0.1064 0.069 Uiso 1 1 calc R
C9 C 0.4250(8) 0.6685(7) -0.2404(5) 0.0728(18) Uani 1 1 d .
H9A H 0.5029 0.6709 -0.2822 0.087 Uiso 1 1 calc R
C10 C 0.2906(9) 0.6281(7) -0.2838(5) 0.077(2) Uani 1 1 d .
H10A H 0.2768 0.6042 -0.3553 0.093 Uiso 1 1 calc R
C11 C 0.1751(7) 0.6227(7) -0.2221(5) 0.0733(19) Uani 1 1 d .
H11A H 0.0834 0.5943 -0.2518 0.088 Uiso 1 1 calc R
C12 C 0.1954(6) 0.6598(6) -0.1157(4) 0.0585(15) Uani 1 1 d .
H12A H 0.1173 0.6569 -0.0741 0.070 Uiso 1 1 calc R
C13 C 0.5888(5) 0.7979(5) 0.1385(4) 0.0449(12) Uani 1 1 d .
C14 C 0.6726(6) 0.6977(6) 0.1285(5) 0.0610(15) Uani 1 1 d .
H14A H 0.6326 0.6104 0.1019 0.073 Uiso 1 1 calc R
C15 C 0.8184(7) 0.7288(7) 0.1588(6) 0.076(2) Uani 1 1 d .
H15A H 0.8753 0.6619 0.1521 0.091 Uiso 1 1 calc R
C16 C 0.8762(7) 0.8560(8) 0.1976(5) 0.0745(19) Uani 1 1 d .
H16A H 0.9727 0.8752 0.2177 0.089 Uiso 1 1 calc R
C17 C 0.7958(6) 0.9568(7) 0.2081(5) 0.0678(17) Uani 1 1 d .
H17A H 0.8371 1.0437 0.2348 0.081 Uiso 1 1 calc R
C18 C 0.6528(6) 0.9278(6) 0.1785(4) 0.0549(14) Uani 1 1 d .
H18A H 0.5977 0.9961 0.1852 0.066 Uiso 1 1 calc R
C19 C 0.5193(8) 0.6941(8) 0.3935(7) 0.093(2) Uani 1 1 d .
H19A H 0.5700 0.6586 0.3352 0.112 Uiso 1 1 calc R
H19B H 0.5036 0.6275 0.4404 0.112 Uiso 1 1 calc R
C20 C 0.6035(11) 0.8178(10) 0.4475(8) 0.136(4) Uani 1 1 d .
H20A H 0.6943 0.7996 0.4712 0.204 Uiso 1 1 calc R
H20B H 0.5535 0.8512 0.5058 0.204 Uiso 1 1 calc R
H20C H 0.6178 0.8834 0.4007 0.204 Uiso 1 1 calc R
C21 C 0.0471(11) 0.7320(10) 0.4217(7) 0.115(3) Uani 1 1 d .
H21A H -0.0469 0.7442 0.3973 0.138 Uiso 1 1 calc R
H21B H 0.0348 0.6524 0.4560 0.138 Uiso 1 1 calc R
C22 C 0.1000(17) 0.8403(12) 0.4952(10) 0.194(7) Uani 1 1 d .
H22A H 0.0352 0.8467 0.5503 0.292 Uiso 1 1 calc R
H22B H 0.1101 0.9208 0.4636 0.292 Uiso 1 1 calc R
H22C H 0.1913 0.8285 0.5229 0.292 Uiso 1 1 calc R

loop_
_atom_site_aniso_label
_atom_site_aniso_U_11
_atom_site_aniso_U_22
_atom_site_aniso_U_33
_atom_site_aniso_U_23
_atom_site_aniso_U_13
_atom_site_aniso_U_12
Sn1 0.0399(2) 0.0473(2) 0.0352(2) 0.00292(15) 0.00151(15) 0.00462(15)
Se1 0.0772(4) 0.0548(4) 0.0411(3) 0.0050(3) 0.0056(3) -0.0117(3)
Se2 0.1203(6) 0.0568(4) 0.0458(4) 0.0140(3) 0.0076(4) 0.0047(4)
P1 0.0619(9) 0.0497(8) 0.0398(8) 0.0072(6) 0.0039(7) 0.0048(7)
O1 0.079(3) 0.066(3) 0.075(3) 0.013(2) -0.027(2) -0.004(2)
O2 0.092(3) 0.089(3) 0.071(3) 0.024(2) 0.034(3) 0.038(3)
C1 0.038(3) 0.043(3) 0.048(3) 0.009(2) 0.003(2) 0.005(2)
C2 0.055(3) 0.054(3) 0.043(3) 0.007(3) -0.001(3) 0.007(3)
C3 0.059(4) 0.059(4) 0.064(4) 0.018(3) -0.008(3) 0.009(3)
C4 0.062(4) 0.042(3) 0.077(4) 0.005(3) 0.003(3) 0.011(3)
C5 0.069(4) 0.053(3) 0.047(3) -0.004(3) -0.001(3) 0.009(3)
C6 0.062(3) 0.053(3) 0.039(3) 0.005(2) -0.001(3) 0.013(3)
C7 0.048(3) 0.039(3) 0.038(3) 0.002(2) 0.000(2) 0.007(2)
C8 0.055(3) 0.062(4) 0.050(4) -0.002(3) 0.004(3) 0.003(3)
C9 0.078(5) 0.092(5) 0.046(4) 0.001(3) 0.019(3) 0.011(4)
C10 0.111(6) 0.083(5) 0.038(3) 0.001(3) 0.003(4) 0.026(4)
C11 0.071(4) 0.080(5) 0.062(4) -0.008(3) -0.024(4) 0.012(4)
C12 0.046(3) 0.071(4) 0.055(4) -0.003(3) 0.000(3) 0.009(3)
C13 0.039(3) 0.052(3) 0.043(3) 0.012(2) 0.000(2) -0.002(2)
C14 0.051(3) 0.056(4) 0.075(4) 0.011(3) 0.006(3) 0.007(3)
C15 0.048(4) 0.084(5) 0.105(6) 0.040(4) 0.009(4) 0.020(4)
C16 0.043(3) 0.108(6) 0.074(5) 0.035(4) -0.004(3) -0.002(4)
C17 0.055(4) 0.078(4) 0.064(4) 0.016(3) -0.008(3) -0.012(3)
C18 0.051(3) 0.061(4) 0.051(3) 0.011(3) 0.002(3) 0.002(3)
C19 0.078(5) 0.106(6) 0.099(6) 0.027(5) -0.005(4) 0.015(4)
C20 0.125(8) 0.142(9) 0.121(8) 0.023(7) -0.062(7) -0.038(7)
C21 0.130(8) 0.139(8) 0.095(6) 0.034(6) 0.047(6) 0.062(7)
C22 0.294(19) 0.136(10) 0.137(11) -0.046(9) 0.064(12) 0.029(11)

loop_
_atom_type_symbol
_atom_type_description
_atom_type_scat_dispersion_real
_atom_type_scat_dispersion_imag
_atom_type_scat_source
C C 0.0033 0.0016 'International Tables Vol C Tables 4.2.6.8 and 6.1.1.4'
H H 0.0000 0.0000 'International Tables Vol C Tables 4.2.6.8 and 6.1.1.4'
O O 0.0106 0.0060 'International Tables Vol C Tables 4.2.6.8 and 6.1.1.4'
P P 0.1023 0.0942 'International Tables Vol C Tables 4.2.6.8 and 6.1.1.4'
Se Se -0.0929 2.2259 'International Tables Vol C Tables 4.2.6.8 and 6.1.1.4'
Sn Sn -0.6537 1.4246 'International Tables Vol C Tables 4.2.6.8 and 6.1.1.4'

loop_
_geom_angle_atom_site_label_1
_geom_angle_atom_site_label_2
_geom_angle_atom_site_label_3
_geom_angle
C13 Sn1 C1 110.40(19)
C13 Sn1 C7 112.18(19)
C1 Sn1 C7 110.57(18)
C13 Sn1 Se1 109.28(14)
C1 Sn1 Se1 113.99(13)
C7 Sn1 Se1 100.09(13)
P1 Se1 Sn1 101.52(4)
O1 P1 O2 100.7(3)
O1 P1 Se2 115.85(17)
O2 P1 Se2 115.50(18)
O1 P1 Se1 108.13(19)
O2 P1 Se1 102.54(18)
Se2 P1 Se1 112.68(7)
C19 O1 P1 123.7(4)
C21 O2 P1 124.9(5)
C2 C1 C6 119.0(5)
C2 C1 Sn1 118.2(4)
C6 C1 Sn1 122.7(4)
C1 C2 C3 119.9(5)
C4 C3 C2 120.4(5)
C3 C4 C5 120.1(5)
C4 C5 C6 120.3(5)
C5 C6 C1 120.4(5)
C8 C7 C12 118.5(5)
C8 C7 Sn1 120.3(4)
C12 C7 Sn1 121.2(4)
C9 C8 C7 121.1(6)
C10 C9 C8 120.2(6)
C9 C10 C11 120.1(6)
C10 C11 C12 120.0(6)
C11 C12 C7 120.0(6)
C14 C13 C18 118.6(5)
C14 C13 Sn1 122.3(4)
C18 C13 Sn1 119.1(4)
C13 C14 C15 119.6(6)
C16 C15 C14 120.0(6)
C15 C16 C17 121.5(6)
C16 C17 C18 119.0(6)
C17 C18 C13 121.3(6)
O1 C19 C20 108.3(7)
C22 C21 O2 117.5(10)

loop_
_geom_bond_atom_site_label_1
_geom_bond_atom_site_label_2
_geom_bond_distance
Sn1 C13 2.127(5)
Sn1 C1 2.133(5)
Sn1 C7 2.135(5)
Sn1 Se1 2.5705(8)
Se1 P1 2.1940(15)
Se2 P1 2.0764(16)
P1 O1 1.570(4)
P1 O2 1.578(4)
O1 C19 1.436(8)
O2 C21 1.417(9)
C1 C2 1.379(7)
C1 C6 1.387(7)
C2 C3 1.397(8)
C3 C4 1.359(8)
C4 C5 1.371(8)
C5 C6 1.378(8)
C7 C8 1.378(7)
C7 C12 1.391(7)
C8 C9 1.372(8)
C9 C10 1.362(9)
C10 C11 1.377(10)
C11 C12 1.386(8)
C13 C14 1.384(8)
C13 C18 1.397(8)
C14 C15 1.405(9)
C15 C16 1.354(10)
C16 C17 1.368(9)
C17 C18 1.378(8)
C19 C20 1.465(11)
C21 C22 1.383(13)
